data_1503864
loop_
_publ_author_name
'Ghosh, Arun K.'
'Xu, Chun-Xiao'

_publ_section_title
;
 A convergent synthesis of the proposed structure of antitumor
 depsipeptide stereocalpin A.
;
_journal_issue 9
_journal_name_full 'Organic letters'
_journal_page_first 1963
_journal_page_last 1966
_journal_paper_doi 10.1021/ol900412u
_journal_volume 11
_journal_year 2009
_chemical_absolute_configuration unk
_chemical_formula_moiety 'C29 H36 N2 O5'
_chemical_formula_sum 'C29 H36 N2 O5'
_chemical_formula_weight 492.62
_space_group_IT_number 4
_symmetry_cell_setting monoclinic
_symmetry_space_group_name_Hall 'P 2yb'
_symmetry_space_group_name_H-M 'P 1 21 1'
_atom_type_scat_source 'International Tables for Crystallography (Vol C)'
_cell_angle_alpha 90.00
_cell_angle_beta 103.510(3)
_cell_angle_gamma 90.00
_cell_formula_units_Z 2
_cell_length_a 13.2160(12)
_cell_length_b 6.0877(3)
_cell_length_c 16.8483(16)
_cell_measurement_reflns_used 9113
_cell_measurement_temperature 150
_cell_measurement_theta_max 25
_cell_measurement_theta_min 1
_cell_volume 1318.02(19)
_computing_cell_refinement 'DENZO/SCALEPACK (Otwinowski & Minor, 1996)'
_computing_data_collection 'Collect (Nonius, 1998)'
_computing_data_reduction 'DENZO/SCALEPACK (Otwinowski & Minor, 1996)'
_computing_molecular_graphics
;
    ORTEP (Johnson, 1976)
    PLATON (Spek, 1997)
;
_computing_publication_material 'SHELX97(Sheldrick, 2008) and local programs'
_computing_structure_refinement 'SHELX97 (Sheldrick, 2008)'
_computing_structure_solution
;
 Direct methods (SIR2004, Burla et al., 2005)
;
_diffrn_ambient_temperature 150
_diffrn_measured_fraction_theta_full 0.9811
_diffrn_measured_fraction_theta_max 0.9811
_diffrn_measurement_device_type Nonius_KappaCCD
_diffrn_measurement_method \w
_diffrn_radiation_monochromator 'graphite 002'
_diffrn_radiation_type MO-K\a
_diffrn_radiation_wavelength 0.71073
_diffrn_reflns_av_R_equivalents 0.046
_diffrn_reflns_limit_h_max 15
_diffrn_reflns_limit_h_min -15
_diffrn_reflns_limit_k_max 6
_diffrn_reflns_limit_k_min -7
_diffrn_reflns_limit_l_max 19
_diffrn_reflns_limit_l_min -20
_diffrn_reflns_number 9113
_diffrn_reflns_theta_full 25.0
_diffrn_reflns_theta_max 25.05
_diffrn_reflns_theta_min 1.24
_diffrn_standards_number 0
_exptl_absorpt_coefficient_mu 0.079
_exptl_absorpt_correction_T_max 0.9931
_exptl_absorpt_correction_T_min 0.9595
_exptl_absorpt_correction_type multi-scan
_exptl_absorpt_process_details 'SCALEPACK (Otwinowski & Minor, 1997)'
_exptl_crystal_colour_primary colourless
_exptl_crystal_density_diffrn 1.241
_exptl_crystal_density_method 'not measured'
_exptl_crystal_description needle
_exptl_crystal_F_000 528
_exptl_crystal_size_max 0.50
_exptl_crystal_size_mid 0.13
_exptl_crystal_size_min 0.09
_refine_diff_density_max 0.14
_refine_diff_density_min -0.19
_refine_ls_extinction_method none
_refine_ls_goodness_of_fit_ref 1.020
_refine_ls_hydrogen_treatment mixed
_refine_ls_matrix_type full
_refine_ls_number_parameters 333
_refine_ls_number_reflns 4384
_refine_ls_number_restraints 1
_refine_ls_R_factor_all 0.060
_refine_ls_R_factor_gt 0.041
_refine_ls_shift/su_max 0.001
_refine_ls_structure_factor_coef Fsqd
_refine_ls_weighting_details '1/[\s^2^(Fo^2^)+(0.0239P)^2^+0.0000P] where P=(Fo^2^+2Fc^2^)/3  '
_refine_ls_weighting_scheme calc
_refine_ls_wR_factor_gt 0.076
_refine_ls_wR_factor_ref 0.083
_reflns_Friedel_coverage 0.8271
_reflns_number_gt 3500
_reflns_number_total 4384
_reflns_threshold_expression >2.0\s(I)
_cod_data_source_file ol900412u_si_001.cif
_cod_data_source_block CXN87B
_cod_depositor_comments
;
The following automatic conversions were performed:

'_refine_ls_weighting_scheme' value 'calc ' changed to 'calc'
according to /home/saulius/struct/CIF-dictionaries/cif_core.dic
dictionary named 'cif_core.dic' version 2.4.2 from 2011-04-26.

Automatic conversion script
Id: cif_fix_values 1715 2011-07-08 13:25:40Z adriana 

The following automatic conversions were performed:

data name '_exptl_absorpt__process_details' was replaced with
'_exptl_absorpt_process_details' as specified in the replacement file
'data/replacement-values/replacement_tags.lst'.

Automatic conversion script
Id: cif_correct_tags 9268 2022-04-12 08:56:07Z antanas 
;
_cod_original_cell_volume 1318.02(18)
_cod_database_code 1503864

loop_
_symmetry_equiv_pos_as_xyz
'x, y, z'
'-x, y+1/2, -z'

loop_
_atom_site_label
_atom_site_fract_x
_atom_site_fract_y
_atom_site_fract_z
_atom_site_U_iso_or_equiv
_atom_site_adp_type
_atom_site_occupancy
_atom_site_symmetry_multiplicity
_atom_site_calc_flag
_atom_site_refinement_flags
O2 1.00478(13) 1.2573(3) 0.78905(11) 0.0354(4) Uani 1 1 d .
O4 1.15308(13) 0.6757(3) 0.91066(10) 0.0308(4) Uani 1 1 d .
O7 1.23947(12) 0.2998(2) 0.75092(10) 0.0283(4) Uani 1 1 d .
O10 0.94102(13) 0.9298(3) 0.59572(10) 0.0298(4) Uani 1 1 d .
O11 0.98772(12) 0.7784(2) 0.72205(10) 0.0248(4) Uani 1 1 d .
N5 1.23235(15) 0.8539(3) 0.82366(12) 0.0222(5) Uani 1 1 d .
N8 1.14185(14) 0.5610(3) 0.67546(12) 0.0204(4) Uani 1 1 d .
C1 0.93367(18) 0.9340(4) 0.83387(15) 0.0237(5) Uani 1 1 d .
C2 1.02054(18) 1.1001(4) 0.83469(14) 0.0243(5) Uani 1 1 d .
C3 1.12511(18) 1.0676(4) 0.89449(15) 0.0256(6) Uani 1 1 d .
C4 1.17153(17) 0.8458(4) 0.87813(14) 0.0233(5) Uani 1 1 d .
C6 1.28276(18) 0.6583(4) 0.80189(15) 0.0221(5) Uani 1 1 d .
C7 1.21666(18) 0.4972(3) 0.73987(15) 0.0221(5) Uani 1 1 d .
C9 1.11595(17) 0.7862(3) 0.64630(14) 0.0197(5) Uani 1 1 d .
C10 1.00395(18) 0.8387(3) 0.64982(14) 0.0224(5) Uani 1 1 d .
C11 0.8474(2) 1.0442(4) 0.86727(17) 0.0327(6) Uani 1 1 d .
C12 0.89299(17) 0.8528(4) 0.74622(15) 0.0240(5) Uani 1 1 d .
C31 1.1134(2) 1.0810(4) 0.98279(15) 0.0343(6) Uani 1 1 d .
C60 1.38147(18) 0.7176(4) 0.77377(15) 0.0283(6) Uani 1 1 d .
C61 1.46934(18) 0.7991(4) 0.84159(15) 0.0284(6) Uani 1 1 d .
C62 1.5097(2) 1.0080(4) 0.8399(2) 0.0452(8) Uani 1 1 d .
C63 1.5954(2) 1.0741(6) 0.9023(2) 0.0594(10) Uani 1 1 d .
C64 1.6372(3) 0.9336(7) 0.9644(2) 0.0619(10) Uani 1 1 d .
C65 1.5964(2) 0.7283(6) 0.9671(2) 0.0593(10) Uani 1 1 d .
C66 1.5137(2) 0.6624(5) 0.90613(17) 0.0407(7) Uani 1 1 d .
C81 1.07731(19) 0.3897(3) 0.62691(15) 0.0268(6) Uani 1 1 d .
C90 1.13459(17) 0.8256(4) 0.56041(14) 0.0239(5) Uani 1 1 d .
C91 1.24912(18) 0.8143(3) 0.56140(14) 0.0241(5) Uani 1 1 d .
C92 1.3133(2) 0.9966(4) 0.58419(17) 0.0317(6) Uani 1 1 d .
C93 1.4197(2) 0.9822(4) 0.59111(18) 0.0397(7) Uani 1 1 d .
C94 1.4634(2) 0.7848(5) 0.57625(18) 0.0450(8) Uani 1 1 d .
C95 1.4007(2) 0.6036(5) 0.55316(18) 0.0428(8) Uani 1 1 d .
C96 1.2948(2) 0.6185(4) 0.54540(16) 0.0327(6) Uani 1 1 d .
C121 0.81794(19) 0.6633(4) 0.73982(15) 0.0296(6) Uani 1 1 d .
C122 0.7713(2) 0.5813(4) 0.65374(17) 0.0384(7) Uani 1 1 d .
C123 0.6903(2) 0.4020(5) 0.65261(18) 0.0436(7) Uani 1 1 d .
H1 0.9624 0.8067 0.8696 0.028 Uiso 1 1 calc R
H3 1.1733 1.1871 0.8857 0.031 Uiso 1 1 calc R
H5 1.2475(19) 0.984(4) 0.8071(16) 0.032(7) Uiso 1 1 d .
H6 1.3066 0.5732 0.8537 0.027 Uiso 1 1 calc R
H9 1.1627 0.8882 0.6848 0.024 Uiso 1 1 calc R
H12 0.8599 0.9765 0.7104 0.029 Uiso 1 1 calc R
H62 1.4800 1.1065 0.7970 0.054 Uiso 1 1 calc R
H63 1.6241 1.2168 0.9010 0.071 Uiso 1 1 calc R
H64 1.6950 0.9789 1.0061 0.074 Uiso 1 1 calc R
H65 1.6251 0.6317 1.0108 0.071 Uiso 1 1 calc R
H66 1.4861 0.5190 0.9083 0.049 Uiso 1 1 calc R
H92 1.2838 1.1324 0.5951 0.038 Uiso 1 1 calc R
H93 1.4624 1.1080 0.6061 0.048 Uiso 1 1 calc R
H94 1.5364 0.7738 0.5819 0.054 Uiso 1 1 calc R
H95 1.4306 0.4680 0.5426 0.051 Uiso 1 1 calc R
H96 1.2523 0.4931 0.5289 0.039 Uiso 1 1 calc R
H11A 0.7918 0.9380 0.8673 0.049 Uiso 1 1 calc R
H11B 0.8192 1.1696 0.8326 0.049 Uiso 1 1 calc R
H11C 0.8764 1.0954 0.9231 0.049 Uiso 1 1 calc R
H12A 0.7604 0.7085 0.7648 0.035 Uiso 1 1 calc R
H12B 0.8545 0.5394 0.7724 0.035 Uiso 1 1 calc R
H12C 0.8276 0.5230 0.6299 0.046 Uiso 1 1 calc R
H12D 0.7384 0.7059 0.6195 0.046 Uiso 1 1 calc R
H12E 0.6359 0.4574 0.6782 0.065 Uiso 1 1 calc R
H12F 0.7238 0.2738 0.6829 0.065 Uiso 1 1 calc R
H12G 0.6592 0.3598 0.5960 0.065 Uiso 1 1 calc R
H31A 1.0666 0.9642 0.9924 0.052 Uiso 1 1 calc R
H31B 1.0843 1.2242 0.9920 0.052 Uiso 1 1 calc R
H31C 1.1817 1.0629 1.0203 0.052 Uiso 1 1 calc R
H60A 1.4054 0.5863 0.7487 0.034 Uiso 1 1 calc R
H60B 1.3642 0.8325 0.7312 0.034 Uiso 1 1 calc R
H81A 1.0765 0.2594 0.6609 0.040 Uiso 1 1 calc R
H81B 1.1062 0.3508 0.5803 0.040 Uiso 1 1 calc R
H81C 1.0062 0.4445 0.6072 0.040 Uiso 1 1 calc R
H90A 1.0965 0.7134 0.5223 0.029 Uiso 1 1 calc R
H90B 1.1071 0.9718 0.5404 0.029 Uiso 1 1 calc R

loop_
_atom_site_aniso_label
_atom_site_aniso_U_11
_atom_site_aniso_U_22
_atom_site_aniso_U_33
_atom_site_aniso_U_12
_atom_site_aniso_U_13
_atom_site_aniso_U_23
O2 0.0358(11) 0.0269(9) 0.0419(12) 0.0041(8) 0.0060(9) 0.0105(8)
O4 0.0335(11) 0.0247(8) 0.0359(11) 0.0034(7) 0.0117(9) 0.0091(8)
O7 0.0301(9) 0.0184(9) 0.0358(10) 0.0046(7) 0.0063(8) 0.0044(7)
O10 0.0296(10) 0.0326(9) 0.0252(10) 0.0054(8) 0.0023(8) 0.0065(8)
O11 0.0248(9) 0.0275(8) 0.0228(9) 0.0054(7) 0.0071(7) 0.0031(7)
N5 0.0259(12) 0.0178(11) 0.0225(12) -0.0017(8) 0.0050(9) 0.0011(8)
N8 0.0222(11) 0.0153(9) 0.0223(11) -0.0005(8) 0.0024(9) 0.0000(8)
C1 0.0235(14) 0.0233(12) 0.0242(14) 0.0031(10) 0.0055(11) 0.0019(10)
C2 0.0289(14) 0.0204(12) 0.0244(14) 0.0047(10) 0.0081(12) -0.0019(11)
C3 0.0274(14) 0.0208(12) 0.0296(15) -0.0017(10) 0.0087(12) -0.0034(11)
C4 0.0210(13) 0.0252(13) 0.0204(13) 0.0005(10) -0.0016(11) -0.0011(10)
C6 0.0217(13) 0.0217(12) 0.0215(14) 0.0004(10) 0.0021(11) 0.0031(10)
C7 0.0211(13) 0.0226(13) 0.0236(14) 0.0003(9) 0.0074(12) 0.0017(9)
C9 0.0219(13) 0.0170(11) 0.0196(13) 0.0015(9) 0.0035(10) 0.0006(9)
C10 0.0281(14) 0.0175(12) 0.0209(14) -0.0020(10) 0.0044(11) -0.0011(10)
C11 0.0328(16) 0.0341(14) 0.0343(16) 0.0058(11) 0.0141(13) -0.0008(11)
C12 0.0202(13) 0.0265(12) 0.0267(14) 0.0061(10) 0.0082(11) 0.0048(10)
C31 0.0383(16) 0.0351(14) 0.0288(15) 0.0014(12) 0.0062(13) -0.0054(12)
C60 0.0225(14) 0.0355(15) 0.0257(15) -0.0017(10) 0.0035(12) -0.0012(11)
C61 0.0206(13) 0.0353(14) 0.0297(15) -0.0003(11) 0.0067(11) -0.0059(12)
C62 0.0305(17) 0.0378(16) 0.069(2) -0.0013(12) 0.0159(17) -0.0084(14)
C63 0.0379(19) 0.056(2) 0.091(3) -0.0134(16) 0.028(2) -0.039(2)
C64 0.033(2) 0.110(3) 0.042(2) -0.006(2) 0.0065(17) -0.035(2)
C65 0.0304(18) 0.108(3) 0.037(2) -0.0041(18) 0.0035(16) -0.0025(19)
C66 0.0280(16) 0.0577(18) 0.0349(18) 0.0008(13) 0.0042(14) 0.0027(14)
C81 0.0294(15) 0.0170(11) 0.0320(15) -0.0022(10) 0.0030(12) -0.0031(10)
C90 0.0280(14) 0.0217(12) 0.0213(14) 0.0032(10) 0.0042(11) 0.0020(10)
C91 0.0294(14) 0.0228(12) 0.0214(14) 0.0033(10) 0.0085(11) 0.0041(10)
C92 0.0350(16) 0.0261(13) 0.0363(17) 0.0022(11) 0.0131(14) 0.0071(11)
C93 0.0334(17) 0.0414(16) 0.0446(19) -0.0038(13) 0.0098(15) 0.0175(13)
C94 0.0337(16) 0.059(2) 0.0467(19) 0.0131(15) 0.0195(14) 0.0280(15)
C95 0.0464(19) 0.0437(17) 0.0463(19) 0.0215(14) 0.0272(16) 0.0159(14)
C96 0.0408(17) 0.0289(14) 0.0321(16) 0.0066(11) 0.0163(14) 0.0035(11)
C121 0.0269(14) 0.0290(13) 0.0311(16) 0.0001(11) 0.0034(12) 0.0002(11)
C122 0.0298(16) 0.0454(15) 0.0396(17) -0.0079(13) 0.0073(14) -0.0083(14)
C123 0.0357(17) 0.0421(16) 0.0471(19) -0.0058(12) -0.0021(15) -0.0063(14)

loop_
_atom_type_symbol
_atom_type_radius_bond
O 0.73
N 0.75
C 0.77
H 0.32

loop_
_geom_angle_atom_site_label_1
_geom_angle_atom_site_label_2
_geom_angle_atom_site_label_3
_geom_angle
C10 O11 C12 119.64(17)
C4 N5 C6 121.39(19)
C4 N5 H5 117.7(17)
C6 N5 H5 120.4(17)
C7 N8 C81 117.82(18)
C7 N8 C9 127.56(18)
C81 N8 C9 114.62(18)
C2 C1 C12 108.45(18)
C2 C1 C11 109.11(18)
C12 C1 C11 111.8(2)
C2 C1 H1 109.20
C12 C1 H1 109.20
C11 C1 H1 109.20
O2 C2 C3 121.1(2)
O2 C2 C1 119.9(2)
C3 C2 C1 118.98(19)
C2 C3 C31 110.70(19)
C2 C3 C4 109.58(19)
C31 C3 C4 110.86(19)
C2 C3 H3 108.50
C31 C3 H3 108.50
C4 C3 H3 108.50
O4 C4 N5 123.1(2)
O4 C4 C3 122.3(2)
N5 C4 C3 114.5(2)
N5 C6 C60 111.05(18)
N5 C6 C7 118.07(19)
C60 C6 C7 109.14(19)
N5 C6 H6 105.90
C60 C6 H6 105.90
C7 C6 H6 105.90
O7 C7 N8 120.5(2)
O7 C7 C6 115.7(2)
N8 C7 C6 123.76(19)
N8 C9 C10 109.52(17)
N8 C9 C90 112.51(17)
C10 C9 C90 111.85(18)
N8 C9 H9 107.60
C10 C9 H9 107.60
C90 C9 H9 107.60
O10 C10 O11 125.6(2)
O10 C10 C9 124.4(2)
O11 C10 C9 109.93(19)
C1 C11 H11A 109.50
C1 C11 H11B 109.50
H11A C11 H11B 109.50
C1 C11 H11C 109.50
H11A C11 H11C 109.50
H11B C11 H11C 109.50
O11 C12 C121 109.39(17)
O11 C12 C1 103.65(17)
C121 C12 C1 113.13(19)
O11 C12 H12 110.20
C121 C12 H12 110.20
C1 C12 H12 110.20
C3 C31 H31A 109.50
C3 C31 H31B 109.50
H31A C31 H31B 109.50
C3 C31 H31C 109.50
H31A C31 H31C 109.50
H31B C31 H31C 109.50
C61 C60 C6 113.8(2)
C61 C60 H60A 108.80
C6 C60 H60A 108.80
C61 C60 H60B 108.80
C6 C60 H60B 108.80
H60A C60 H60B 107.70
C62 C61 C66 118.3(3)
C62 C61 C60 121.3(2)
C66 C61 C60 120.4(2)
C61 C62 C63 119.5(3)
C61 C62 H62 120.20
C63 C62 H62 120.20
C64 C63 C62 120.2(3)
C64 C63 H63 119.90
C62 C63 H63 119.90
C63 C64 C65 120.5(3)
C63 C64 H64 119.80
C65 C64 H64 119.80
C64 C65 C66 119.6(3)
C64 C65 H65 120.20
C66 C65 H65 120.20
C65 C66 C61 121.9(3)
C65 C66 H66 119.10
C61 C66 H66 119.10
N8 C81 H81A 109.50
N8 C81 H81B 109.50
H81A C81 H81B 109.50
N8 C81 H81C 109.50
H81A C81 H81C 109.50
H81B C81 H81C 109.50
C91 C90 C9 111.20(18)
C91 C90 H90A 109.40
C9 C90 H90A 109.40
C91 C90 H90B 109.40
C9 C90 H90B 109.40
H90A C90 H90B 108.00
C96 C91 C92 118.1(2)
C96 C91 C90 121.0(2)
C92 C91 C90 120.67(19)
C93 C92 C91 120.8(2)
C93 C92 H92 119.60
C91 C92 H92 119.60
C94 C93 C92 119.9(3)
C94 C93 H93 120.00
C92 C93 H93 120.00
C95 C94 C93 119.8(3)
C95 C94 H94 120.10
C93 C94 H94 120.10
C96 C95 C94 120.3(2)
C96 C95 H95 119.90
C94 C95 H95 119.90
C95 C96 C91 121.0(2)
C95 C96 H96 119.50
C91 C96 H96 119.50
C12 C121 C122 115.6(2)
C12 C121 H12A 108.40
C122 C121 H12A 108.40
C12 C121 H12B 108.40
C122 C121 H12B 108.40
H12A C121 H12B 107.40
C121 C122 C123 111.9(2)
C121 C122 H12C 109.20
C123 C122 H12C 109.20
C121 C122 H12D 109.20
C123 C122 H12D 109.20
H12C C122 H12D 107.90
C122 C123 H12E 109.50
C122 C123 H12F 109.50
H12E C123 H12F 109.50
C122 C123 H12G 109.50
H12E C123 H12G 109.50
H12F C123 H12G 109.50

loop_
_geom_bond_atom_site_label_1
_geom_bond_atom_site_label_2
_geom_bond_distance
O2 C2 1.215(3)
O4 C4 1.223(3)
O7 C7 1.243(2)
O10 C10 1.215(3)
O11 C10 1.336(3)
O11 C12 1.475(3)
N5 C4 1.355(3)
N5 C6 1.453(3)
N5 H5 0.88(2)
N8 C7 1.343(3)
N8 C81 1.469(3)
N8 C9 1.470(3)
C1 C2 1.528(3)
C1 C12 1.531(3)
C1 C11 1.538(3)
C1 H1 1.0000
C2 C3 1.521(3)
C3 C31 1.534(3)
C3 C4 1.534(3)
C3 H3 1.0000
C6 C60 1.531(3)
C6 C7 1.546(3)
C6 H6 1.0000
C9 C10 1.529(3)
C9 C90 1.542(3)
C9 H9 1.0000
C11 H11A 0.9800
C11 H11B 0.9800
C11 H11C 0.9800
C12 C121 1.508(3)
C12 H12 1.0000
C31 H31A 0.9800
C31 H31B 0.9800
C31 H31C 0.9800
C60 C61 1.510(3)
C60 H60A 0.9900
C60 H60B 0.9900
C61 C62 1.382(3)
C61 C66 1.386(4)
C62 C63 1.412(5)
C62 H62 0.9500
C63 C64 1.364(5)
C63 H63 0.9500
C64 C65 1.366(5)
C64 H64 0.9500
C65 C66 1.373(4)
C65 H65 0.9500
C66 H66 0.9500
C81 H81A 0.9800
C81 H81B 0.9800
C81 H81C 0.9800
C90 C91 1.511(3)
C90 H90A 0.9900
C90 H90B 0.9900
C91 C96 1.391(3)
C91 C92 1.395(3)
C92 C93 1.385(4)
C92 H92 0.9500
C93 C94 1.382(4)
C93 H93 0.9500
C94 C95 1.380(4)
C94 H94 0.9500
C95 C96 1.378(4)
C95 H95 0.9500
C96 H96 0.9500
C121 C122 1.521(3)
C121 H12A 0.9900
C121 H12B 0.9900
C122 C123 1.526(3)
C122 H12C 0.9900
C122 H12D 0.9900
C123 H12E 0.9800
C123 H12F 0.9800
C123 H12G 0.9800

loop_
_geom_hbond_atom_site_label_D
_geom_hbond_atom_site_label_H
_geom_hbond_atom_site_label_A
_geom_hbond_distance_DH
_geom_hbond_distance_HA
_geom_hbond_distance_DA
_geom_hbond_angle_DHA
_geom_hbond_site_symmetry_A
N5 H5 O7 0.883 2.13(2) 2.989(3) 164(2) 1_565

loop_
_geom_torsion_atom_site_label_1
_geom_torsion_atom_site_label_2
_geom_torsion_atom_site_label_3
_geom_torsion_atom_site_label_4
_geom_torsion
C12 C1 C2 O2 54.0(3)
C11 C1 C2 O2 -68.0(3)
C12 C1 C2 C3 -127.4(2)
C11 C1 C2 C3 110.7(2)
O2 C2 C3 C31 115.8(2)
C1 C2 C3 C31 -62.8(3)
O2 C2 C3 C4 -121.6(2)
C1 C2 C3 C4 59.7(3)
C6 N5 C4 O4 -1.8(4)
C6 N5 C4 C3 179.6(2)
C2 C3 C4 O4 -88.7(3)
C31 C3 C4 O4 33.7(3)
C2 C3 C4 N5 89.9(2)
C31 C3 C4 N5 -147.6(2)
C4 N5 C6 C60 -153.7(2)
C4 N5 C6 C7 79.2(3)
C81 N8 C7 O7 9.7(3)
C9 N8 C7 O7 -169.9(2)
C81 N8 C7 C6 -173.2(2)
C9 N8 C7 C6 7.1(3)
N5 C6 C7 O7 -146.2(2)
C60 C6 C7 O7 85.8(2)
N5 C6 C7 N8 36.6(3)
C60 C6 C7 N8 -91.4(3)
C7 N8 C9 C10 -119.0(2)
C81 N8 C9 C10 61.4(2)
C7 N8 C9 C90 116.0(2)
C81 N8 C9 C90 -63.7(2)
C12 O11 C10 O10 -9.7(3)
C12 O11 C10 C9 167.58(17)
N8 C9 C10 O10 -135.3(2)
C90 C9 C10 O10 -9.9(3)
N8 C9 C10 O11 47.3(2)
C90 C9 C10 O11 172.78(17)
C10 O11 C12 C121 105.8(2)
C10 O11 C12 C1 -133.24(18)
C2 C1 C12 O11 53.1(2)
C11 C1 C12 O11 173.41(17)
C2 C1 C12 C121 171.47(18)
C11 C1 C12 C121 -68.2(2)
N5 C6 C60 C61 70.3(3)
C7 C6 C60 C61 -157.9(2)
C6 C60 C61 C62 -118.6(2)
C6 C60 C61 C66 63.4(3)
C66 C61 C62 C63 1.3(4)
C60 C61 C62 C63 -176.7(2)
C61 C62 C63 C64 -0.8(4)
C62 C63 C64 C65 -0.3(5)
C63 C64 C65 C66 0.9(5)
C64 C65 C66 C61 -0.4(4)
C62 C61 C66 C65 -0.7(4)
C60 C61 C66 C65 177.4(3)
N8 C9 C90 C91 -66.8(2)
C10 C9 C90 C91 169.41(17)
C9 C90 C91 C96 92.4(3)
C9 C90 C91 C92 -82.9(3)
C96 C91 C92 C93 -0.4(4)
C90 C91 C92 C93 175.1(2)
C91 C92 C93 C94 -0.7(4)
C92 C93 C94 C95 1.1(4)
C93 C94 C95 C96 -0.4(4)
C94 C95 C96 C91 -0.7(4)
C92 C91 C96 C95 1.1(4)
C90 C91 C96 C95 -174.4(2)
O11 C12 C121 C122 -67.4(3)
C1 C12 C121 C122 177.6(2)
C12 C121 C122 C123 -175.6(2)
